data_8101265
loop_
_publ_author_name
'Galitsky, N.'
'Cody, V.'
'Wallet, J.-C.'

_publ_section_title
;
Crystal structure of diphenylguanidinium dihydrogenphosphite--phosphoric 
acid--water (2/1/1), 2[(C~13~N~3~H~14~)(H~2~PO~3~)] &#x00B7; H~3~PO~3~ 
&#x00B7; H~2~O
;
_journal_issue 3
_journal_name_full 'Zeitschrift f\"ur Kristallographie - New Crystal Structures'
_journal_page_first 352
_journal_page_last 356
_journal_volume 215
_journal_year 2000
_chemical_formula_moiety 'C15 H13 N3 O5'
_chemical_formula_sum 'C15 H13 N3 O5'
_chemical_formula_weight 315.28
_space_group_IT_number 2
_symmetry_cell_setting triclinic
_symmetry_Int_Tables_number 2
_symmetry_space_group_name_Hall '-P 1'
_symmetry_space_group_name_H-M 'P -1'
_cell_angle_alpha 105.566(9)
_cell_angle_beta 105.287(8)
_cell_angle_gamma 93.15(1)
_cell_formula_units_Z 2
_cell_length_a 6.979(1)
_cell_length_b 8.309(1)
_cell_length_c 13.128(1)
_cell_measurement_temperature 292.2
_cell_volume 701.0(2)
_diffrn_ambient_temperature 292.2
_exptl_crystal_density_diffrn 1.494
_cod_database_code 8101265

loop_
_symmetry_equiv_pos_as_xyz
'  +x,  +y,  +z'
'  -x,  -y,  -z'

loop_
_atom_site_label
_atom_site_fract_x
_atom_site_fract_y
_atom_site_fract_z
_atom_site_U_iso_or_equiv
_atom_site_occupancy
_atom_site_refinement_flags
_atom_site_adp_type
_atom_site_calc_flag
_atom_site_calc_attached_atom
O(1) 0.6819(2) 0.1546(2) 0.4495(1) 0.0634(5) 1.000 . Uani d ?
O(2) 0.6571(2) 0.0347(2) 0.7079(1) 0.0612(5) 1.000 . Uani d ?
O(3) 1.4133(2) 0.2996(2) 0.9170(1) 0.0534(4) 1.000 . Uani d ?
O(4) 0.4202(2) 0.8473(2) 0.8229(1) 0.0615(5) 1.000 . Uani d ?
O(5) 0.6772(2) 1.0220(2) 0.9324(1) 0.0646(5) 1.000 . Uani d ?
N(1) 0.7326(2) 0.0832(2) 0.6303(1) 0.0483(5) 1.000 . Uani d ?
N(2) 1.2882(2) 0.4257(2) 0.9169(1) 0.0432(4) 1.000 . Uani d ?
N(3) 0.5988(2) 0.8824(2) 0.8721(1) 0.0467(5) 1.000 . Uani d ?
C(1) 0.9740(2) 0.5001(2) 0.8492(1) 0.0376(5) 1.000 . Uani d ?
C(2) 1.0521(3) 0.6696(2) 0.8784(2) 0.0449(6) 1.000 . Uani d ?
C(3) 0.9312(3) 0.7938(3) 0.8853(2) 0.0461(6) 1.000 . Uani d ?
C(4) 0.7268(3) 0.7483(2) 0.8587(1) 0.0408(5) 1.000 . Uani d ?
C(5) 0.6423(3) 0.5831(2) 0.8238(2) 0.0435(5) 1.000 . Uani d ?
C(6) 0.7658(3) 0.4587(2) 0.8201(2) 0.0438(5) 1.000 . Uani d ?
C(7) 1.1096(2) 0.3701(2) 0.8517(1) 0.0380(5) 1.000 . Uani d ?
C(8) 1.0367(3) 0.1882(2) 0.7879(2) 0.0466(6) 1.000 . Uani d ?
C(9) 0.9136(3) 0.1588(2) 0.6695(2) 0.0423(5) 1.000 . Uani d ?
C(10) 0.9988(3) 0.2156(2) 0.5914(2) 0.0414(5) 1.000 . Uani d ?
C(11) 0.8818(3) 0.2123(2) 0.4856(2) 0.0466(5) 1.000 . Uani d ?
C(12) 0.9648(3) 0.2700(3) 0.4151(2) 0.0563(6) 1.000 . Uani d ?
C(13) 1.1672(3) 0.3292(3) 0.4480(2) 0.0613(7) 1.000 . Uani d ?
C(14) 1.2858(3) 0.3312(3) 0.5495(2) 0.0616(7) 1.000 . Uani d ?
C(15) 1.2033(3) 0.2746(3) 0.6203(2) 0.0513(6) 1.000 . Uani d ?
H(2) 1.191(3) 0.705(3) 0.899(2) 0.064(6) 1.000 . Uiso d ?
H(3) 0.985(3) 0.909(3) 0.909(2) 0.061(6) 1.000 . Uiso d ?
H(5) 0.496(3) 0.555(3) 0.805(2) 0.063(6) 1.000 . Uiso d ?
H(6) 0.712(3) 0.344(2) 0.804(2) 0.051(6) 1.000 . Uiso d ?
H(81) 0.954(3) 0.143(3) 0.828(2) 0.063(6) 1.000 . Uiso d ?
H(82) 1.154(3) 0.130(3) 0.789(2) 0.053(6) 1.000 . Uiso d ?
H(15) 1.284(3) 0.270(3) 0.690(2) 0.061(6) 1.000 . Uiso d ?
H(14) 1.434(4) 0.372(3) 0.576(2) 0.096(9) 1.000 . Uiso d ?
H(12) 0.873(4) 0.270(3) 0.342(2) 0.087(8) 1.000 . Uiso d ?
H(1') 0.660(4) 0.112(4) 0.507(2) 0.092(9) 1.000 . Uiso d ?
H(2') 0.544(5) -0.018(4) 0.666(3) 0.11(1) 1.000 . Uiso d ?
H(3') 1.525(5) 0.345(5) 0.960(3) 0.14(1) 1.000 . Uiso d ?
H(13) 1.225(4) 0.368(3) 0.398(2) 0.097(9) 1.000 . Uiso d ?

loop_
_atom_site_aniso_label
_atom_site_aniso_U_11
_atom_site_aniso_U_22
_atom_site_aniso_U_33
_atom_site_aniso_U_12
_atom_site_aniso_U_13
_atom_site_aniso_U_23
O(1) 0.0406(8) 0.086(1) 0.0518(9) -0.0164(7) -0.0025(7) 0.0217(8)
O(2) 0.0507(9) 0.072(1) 0.0508(9) -0.0214(8) 0.0047(7) 0.0179(8)
O(3) 0.0391(8) 0.0523(9) 0.0611(9) 0.0121(7) 0.0028(7) 0.0147(7)
O(4) 0.0311(8) 0.068(1) 0.077(1) 0.0066(7) 0.0042(7) 0.0192(8)
O(5) 0.0510(9) 0.0501(9) 0.074(1) 0.0087(7) 0.0030(8) 0.0019(8)
N(1) 0.0437(9) 0.047(1) 0.045(1) -0.0087(7) 0.0075(7) 0.0074(8)
N(2) 0.0346(8) 0.0462(9) 0.0436(9) 0.0052(7) 0.0049(7) 0.0108(7)
N(3) 0.0367(9) 0.053(1) 0.049(1) 0.0060(8) 0.0086(7) 0.0161(8)
C(1) 0.0316(9) 0.042(1) 0.0339(9) -0.0016(8) 0.0045(7) 0.0084(8)
C(2) 0.0267(9) 0.045(1) 0.059(1) -0.0028(8) 0.0047(8) 0.0175(9)
C(3) 0.034(1) 0.040(1) 0.060(1) -0.0017(8) 0.0049(9) 0.0168(9)
C(4) 0.034(1) 0.047(1) 0.040(1) 0.0046(8) 0.0072(8) 0.0141(8)
C(5) 0.0268(9) 0.050(1) 0.045(1) -0.0046(8) 0.0053(8) 0.0058(9)
C(6) 0.034(1) 0.042(1) 0.047(1) -0.0061(8) 0.0078(8) 0.0060(9)
C(7) 0.0319(9) 0.042(1) 0.036(1) -0.0027(7) 0.0035(7) 0.0120(8)
C(8) 0.042(1) 0.040(1) 0.050(1) 0.0007(9) 0.0016(9) 0.0127(9)
C(9) 0.037(1) 0.033(1) 0.048(1) -0.0006(8) 0.0057(8) 0.0042(8)
C(10) 0.036(1) 0.034(1) 0.044(1) 0.0005(8) 0.0076(8) 0.0007(8)
C(11) 0.039(1) 0.043(1) 0.048(1) -0.0037(8) 0.0080(9) 0.0042(9)
C(12) 0.052(1) 0.060(1) 0.052(1) -0.002(1) 0.013(1) 0.011(1)
C(13) 0.057(1) 0.064(1) 0.058(1) -0.006(1) 0.023(1) 0.006(1)
C(14) 0.041(1) 0.068(2) 0.066(2) -0.006(1) 0.020(1) 0.002(1)
C(15) 0.036(1) 0.054(1) 0.052(1) -0.0007(9) 0.008(1) 0.002(1)

loop_
_geom_bond_atom_site_label_1
_geom_bond_atom_site_label_2
_geom_bond_distance
_geom_bond_site_symmetry_1
_geom_bond_site_symmetry_2
_geom_bond_publ_flag
O(1) C(11) 1.363(3) . . yes
O(2) N(1) 1.399(2) . . yes
O(3) N(2) 1.400(2) . . yes
O(4) N(3) 1.221(2) . . yes
O(5) N(3) 1.217(2) . . yes
N(1) C(9) 1.285(3) . . yes
N(2) C(7) 1.289(2) . . yes
N(3) C(4) 1.469(2) . . yes
C(1) C(2) 1.394(3) . . yes
C(1) C(6) 1.399(3) . . yes
C(1) C(7) 1.476(2) . . yes
C(2) C(3) 1.368(3) . . yes
C(3) C(4) 1.381(3) . . yes
C(4) C(5) 1.369(3) . . yes
C(5) C(6) 1.381(3) . . yes
C(7) C(8) 1.502(3) . . yes
C(8) C(9) 1.511(3) . . yes
C(9) C(10) 1.476(3) . . yes
C(10) C(11) 1.406(3) . . yes
C(10) C(15) 1.400(3) . . yes
C(11) C(12) 1.383(3) . . yes
C(12) C(13) 1.383(3) . . yes
C(13) C(14) 1.366(3) . . yes
C(14) C(15) 1.380(3) . . yes
